data_4087962
loop_
_publ_author_name
'Wilkins, Lewis C.'
'Wieneke, Philipp'
'Newman, Paul D.'
'Kariuki, Benson M.'
'Rominger, Frank'
'Hashmi, A. Stephen K.'
'Hansmann, Max M.'
'Melen, Rebecca L.'

_publ_section_title
;
 Pathways to Functionalized Heterocycles: Propargyl Rearrangement using
 B(C6F5)3
;
_journal_issue 21
_journal_name_full Organometallics
_journal_page_first 5298
_journal_paper_doi 10.1021/acs.organomet.5b00753
_journal_volume 34
_journal_year 2015
_chemical_formula_sum 'C28 H17 B F15 N O2'
_chemical_formula_weight 695.23
_chemical_name_common '10a in manuscript'
_space_group_crystal_system triclinic
_space_group_IT_number 2
_space_group_name_Hall '-P 1'
_space_group_name_H-M_alt 'P -1'
_atom_sites_solution_hydrogens geom
_audit_creation_method SHELXL-2014/7
_cell_angle_alpha 99.1451(17)
_cell_angle_beta 98.9427(16)
_cell_angle_gamma 107.2389(16)
_cell_formula_units_Z 2
_cell_length_a 8.3006(6)
_cell_length_b 12.1237(8)
_cell_length_c 14.8933(10)
_cell_measurement_reflns_used 5312
_cell_measurement_temperature 200(2)
_cell_measurement_theta_max 25.01
_cell_measurement_theta_min 2.52
_cell_volume 1380.26(16)
_computing_cell_refinement 'Bruker SAINT'
_computing_data_collection 'Bruker APEX2'
_computing_data_reduction 'Bruker SAINT'
_computing_molecular_graphics 'Bruker SHELXTL'
_computing_publication_material 'Bruker SHELXTL'
_computing_structure_refinement 'SHELXL-2014/7 (Sheldrick, 2014)'
_computing_structure_solution 'SHELXS-97 (Sheldrick 2008)'
_diffrn_ambient_temperature 200(2)
_diffrn_measured_fraction_theta_full 0.997
_diffrn_measured_fraction_theta_max 0.997
_diffrn_measurement_device_type 'Bruker APEX-II Quazar area detector'
_diffrn_measurement_method '\f and \w scans'
_diffrn_radiation_type MoK\a
_diffrn_radiation_wavelength 0.71073
_diffrn_reflns_av_R_equivalents 0.1330
_diffrn_reflns_av_unetI/netI 0.0979
_diffrn_reflns_Laue_measured_fraction_full 0.997
_diffrn_reflns_Laue_measured_fraction_max 0.997
_diffrn_reflns_limit_h_max 9
_diffrn_reflns_limit_h_min -9
_diffrn_reflns_limit_k_max 14
_diffrn_reflns_limit_k_min -14
_diffrn_reflns_limit_l_max 17
_diffrn_reflns_limit_l_min -17
_diffrn_reflns_number 13263
_diffrn_reflns_point_group_measured_fraction_full 0.997
_diffrn_reflns_point_group_measured_fraction_max 0.997
_diffrn_reflns_theta_full 25.182
_diffrn_reflns_theta_max 25.182
_diffrn_reflns_theta_min 1.418
_diffrn_source 'ImuS microsource'
_exptl_absorpt_coefficient_mu 0.173
_exptl_absorpt_correction_T_max 0.9579
_exptl_absorpt_correction_T_min 0.9084
_exptl_absorpt_correction_type multi-scan
_exptl_absorpt_process_details
;
Sheldrick, G. M. (2008). <i>SADABS</i>. University of G\"ottingen, Germany.
;
_exptl_crystal_colour colourless
_exptl_crystal_density_diffrn 1.673
_exptl_crystal_description needle
_exptl_crystal_F_000 696
_exptl_crystal_size_max 0.130
_exptl_crystal_size_mid 0.080
_exptl_crystal_size_min 0.040
_refine_diff_density_max 0.287
_refine_diff_density_min -0.312
_refine_diff_density_rms 0.057
_refine_ls_extinction_method none
_refine_ls_goodness_of_fit_ref 1.063
_refine_ls_hydrogen_treatment constr
_refine_ls_matrix_type full
_refine_ls_number_parameters 428
_refine_ls_number_reflns 4928
_refine_ls_number_restraints 0
_refine_ls_restrained_S_all 1.063
_refine_ls_R_factor_all 0.0638
_refine_ls_R_factor_gt 0.0468
_refine_ls_shift/su_max 0.000
_refine_ls_shift/su_mean 0.000
_refine_ls_structure_factor_coef Fsqd
_refine_ls_weighting_details 'w=1/[\s^2^(Fo^2^)+(0.0133P)^2^+0.3659P] where P=(Fo^2^+2Fc^2^)/3'
_refine_ls_weighting_scheme calc
_refine_ls_wR_factor_gt 0.1113
_refine_ls_wR_factor_ref 0.1200
_reflns_Friedel_coverage 0.000
_reflns_number_gt 3699
_reflns_number_total 4928
_reflns_threshold_expression 'I > 2\s(I)'
_cod_data_source_file om5b00753_si_014.cif
_cod_data_source_block mah67
_cod_database_code 4087962
_shelx_shelxl_version_number 2014/7
_shelx_space_group_comment
; 
The symmetry employed for this shelxl refinement is uniquely defined 
by the following loop, which should always be used as a source of 
symmetry information in preference to the above space-group names. 
They are only intended as comments. 
;
_shelx_estimated_absorpt_t_min 0.978
_shelx_estimated_absorpt_t_max 0.993

loop_
_space_group_symop_operation_xyz
'x, y, z'
'-x, -y, -z'

loop_
_atom_site_label
_atom_site_type_symbol
_atom_site_fract_x
_atom_site_fract_y
_atom_site_fract_z
_atom_site_U_iso_or_equiv
_atom_site_adp_type
_atom_site_occupancy
_atom_site_site_symmetry_order
_atom_site_calc_flag
_atom_site_refinement_flags_posn
_atom_site_refinement_flags_adp
N1 N 0.7555(2) 0.74642(18) 0.78054(14) 0.0243(4) Uani 1 1 d . .
C2 C 0.6372(3) 0.6442(2) 0.76289(16) 0.0221(5) Uani 1 1 d . .
O3 O 0.50798(19) 0.62411(15) 0.80509(12) 0.0290(4) Uani 1 1 d . .
C4 C 0.3863(3) 0.5082(2) 0.76226(17) 0.0245(5) Uani 1 1 d . .
C5 C 0.4835(3) 0.4524(2) 0.70172(19) 0.0318(6) Uani 1 1 d . .
H5A H 0.5181 0.3910 0.7284 0.038 Uiso 1 1 calc R U
H5B H 0.4130 0.4165 0.6379 0.038 Uiso 1 1 calc R U
O6 O 0.63494(19) 0.55287(15) 0.70196(12) 0.0294(4) Uani 1 1 d . .
C7 C 0.2311(3) 0.4790(2) 0.77842(17) 0.0248(5) Uani 1 1 d . .
H7 H 0.2079 0.5386 0.8188 0.030 Uiso 1 1 calc R U
C11 C 0.7439(3) 0.8494(2) 0.84627(18) 0.0289(6) Uani 1 1 d . .
H11 H 0.8436 0.9196 0.8451 0.035 Uiso 1 1 calc R U
C12 C 0.7659(4) 0.8325(3) 0.94554(19) 0.0430(7) Uani 1 1 d . .
H12A H 0.7775 0.9064 0.9879 0.064 Uiso 1 1 calc R U
H12B H 0.8697 0.8107 0.9615 0.064 Uiso 1 1 calc R U
H12C H 0.6646 0.7695 0.9514 0.064 Uiso 1 1 calc R U
C13 C 0.5806(4) 0.8775(3) 0.8130(3) 0.0531(9) Uani 1 1 d . .
H13A H 0.5858 0.9528 0.8511 0.080 Uiso 1 1 calc R U
H13B H 0.4796 0.8143 0.8188 0.080 Uiso 1 1 calc R U
H13C H 0.5712 0.8836 0.7477 0.080 Uiso 1 1 calc R U
C14 C 0.8993(3) 0.7658(2) 0.72907(19) 0.0353(6) Uani 1 1 d . .
H14 H 0.8872 0.6881 0.6891 0.042 Uiso 1 1 calc R U
C15 C 1.0736(3) 0.8087(3) 0.7974(2) 0.0477(8) Uani 1 1 d . .
H15A H 1.1659 0.8141 0.7628 0.072 Uiso 1 1 calc R U
H15B H 1.0759 0.7528 0.8380 0.072 Uiso 1 1 calc R U
H15C H 1.0910 0.8869 0.8353 0.072 Uiso 1 1 calc R U
C16 C 0.8839(4) 0.8500(3) 0.6659(2) 0.0547(9) Uani 1 1 d . .
H16A H 0.9686 0.8539 0.6264 0.082 Uiso 1 1 calc R U
H16B H 0.9060 0.9290 0.7038 0.082 Uiso 1 1 calc R U
H16C H 0.7673 0.8218 0.6267 0.082 Uiso 1 1 calc R U
B1 B 0.0721(3) 0.3563(2) 0.74010(19) 0.0239(6) Uani 1 1 d . .
C21 C -0.0403(3) 0.3364(2) 0.82375(16) 0.0248(5) Uani 1 1 d . .
C22 C -0.1029(3) 0.4255(2) 0.85855(18) 0.0286(6) Uani 1 1 d . .
C23 C -0.2022(3) 0.4197(2) 0.92537(19) 0.0348(6) Uani 1 1 d . .
C24 C -0.2437(3) 0.3211(3) 0.96155(18) 0.0372(7) Uani 1 1 d . .
C25 C -0.1864(3) 0.2297(2) 0.93015(18) 0.0333(6) Uani 1 1 d . .
C26 C -0.0906(3) 0.2380(2) 0.86197(17) 0.0271(5) Uani 1 1 d . .
F22 F -0.06993(17) 0.52657(13) 0.82605(11) 0.0366(4) Uani 1 1 d . .
F23 F -0.2580(2) 0.51037(16) 0.95321(12) 0.0535(5) Uani 1 1 d . .
F24 F -0.3400(2) 0.31208(16) 1.02650(11) 0.0541(5) Uani 1 1 d . .
F25 F -0.22742(19) 0.13181(14) 0.96498(11) 0.0461(4) Uani 1 1 d . .
F26 F -0.05045(18) 0.13977(13) 0.83299(11) 0.0373(4) Uani 1 1 d . .
C31 C 0.1552(3) 0.2504(2) 0.71307(16) 0.0227(5) Uani 1 1 d . .
C32 C 0.2599(3) 0.2226(2) 0.78244(17) 0.0274(5) Uani 1 1 d . .
C33 C 0.3342(3) 0.1357(2) 0.76769(19) 0.0322(6) Uani 1 1 d . .
C34 C 0.3106(3) 0.0724(2) 0.6782(2) 0.0326(6) Uani 1 1 d . .
C35 C 0.2138(3) 0.0982(2) 0.60614(18) 0.0287(6) Uani 1 1 d . .
C36 C 0.1413(3) 0.1860(2) 0.62496(17) 0.0260(5) Uani 1 1 d . .
F32 F 0.29095(17) 0.28224(14) 0.87179(10) 0.0372(4) Uani 1 1 d . .
F33 F 0.4274(2) 0.11063(15) 0.83914(12) 0.0488(4) Uani 1 1 d . .
F34 F 0.3787(2) -0.01442(15) 0.66253(13) 0.0510(5) Uani 1 1 d . .
F35 F 0.18903(18) 0.03743(14) 0.51887(10) 0.0392(4) Uani 1 1 d . .
F36 F 0.05354(17) 0.20768(13) 0.54907(10) 0.0337(3) Uani 1 1 d . .
C41 C -0.0719(3) 0.3605(2) 0.65175(16) 0.0239(5) Uani 1 1 d . .
C42 C -0.0695(3) 0.4574(2) 0.61375(17) 0.0285(6) Uani 1 1 d . .
C43 C -0.1976(3) 0.4574(3) 0.54180(19) 0.0367(7) Uani 1 1 d . .
C44 C -0.3343(3) 0.3574(3) 0.50476(19) 0.0420(7) Uani 1 1 d . .
C45 C -0.3455(3) 0.2568(3) 0.5391(2) 0.0396(7) Uani 1 1 d . .
C46 C -0.2167(3) 0.2622(2) 0.61270(18) 0.0309(6) Uani 1 1 d . .
F42 F 0.06242(18) 0.56150(13) 0.64568(11) 0.0385(4) Uani 1 1 d . .
F43 F -0.1892(2) 0.55664(16) 0.51010(12) 0.0517(5) Uani 1 1 d . .
F44 F -0.4590(2) 0.3554(2) 0.43415(13) 0.0663(6) Uani 1 1 d . .
F45 F -0.47961(19) 0.15772(18) 0.50316(12) 0.0599(5) Uani 1 1 d . .
F46 F -0.23505(17) 0.16177(14) 0.64444(11) 0.0405(4) Uani 1 1 d . .

loop_
_atom_site_aniso_label
_atom_site_aniso_U_11
_atom_site_aniso_U_22
_atom_site_aniso_U_33
_atom_site_aniso_U_23
_atom_site_aniso_U_13
_atom_site_aniso_U_12
N1 0.0212(9) 0.0238(12) 0.0251(11) 0.0050(9) 0.0021(8) 0.0051(8)
C2 0.0199(11) 0.0234(14) 0.0223(12) 0.0039(11) 0.0016(9) 0.0082(10)
O3 0.0252(8) 0.0232(10) 0.0314(10) -0.0025(8) 0.0075(7) 0.0012(7)
C4 0.0259(12) 0.0184(13) 0.0251(13) 0.0016(10) 0.0010(9) 0.0050(10)
C5 0.0278(13) 0.0197(14) 0.0440(16) 0.0016(12) 0.0118(11) 0.0029(10)
O6 0.0254(8) 0.0268(10) 0.0326(10) -0.0008(8) 0.0076(7) 0.0068(7)
C7 0.0270(12) 0.0244(14) 0.0213(12) 0.0011(11) 0.0036(9) 0.0090(10)
C11 0.0274(12) 0.0207(14) 0.0328(15) 0.0004(11) 0.0025(10) 0.0039(10)
C12 0.0466(16) 0.0443(19) 0.0287(15) -0.0004(14) 0.0065(12) 0.0064(13)
C13 0.0464(17) 0.0315(18) 0.073(2) -0.0062(16) -0.0082(15) 0.0198(14)
C14 0.0272(13) 0.0331(16) 0.0378(16) 0.0007(13) 0.0114(11) -0.0002(11)
C15 0.0254(13) 0.055(2) 0.058(2) 0.0117(17) 0.0088(13) 0.0078(13)
C16 0.0484(17) 0.068(2) 0.0357(18) 0.0202(17) 0.0084(14) -0.0030(15)
B1 0.0230(13) 0.0192(15) 0.0250(15) 0.0010(12) 0.0021(11) 0.0036(11)
C21 0.0206(11) 0.0254(14) 0.0220(13) -0.0007(11) -0.0007(9) 0.0037(10)
C22 0.0252(12) 0.0282(15) 0.0286(14) 0.0056(12) 0.0026(10) 0.0048(10)
C23 0.0290(13) 0.0365(17) 0.0327(15) -0.0066(13) 0.0073(11) 0.0088(12)
C24 0.0268(13) 0.0438(19) 0.0272(14) -0.0031(13) 0.0080(11) -0.0040(12)
C25 0.0306(13) 0.0323(16) 0.0247(14) 0.0057(12) 0.0015(10) -0.0049(11)
C26 0.0259(12) 0.0233(14) 0.0243(13) -0.0003(11) 0.0011(10) 0.0015(10)
F22 0.0399(8) 0.0319(9) 0.0424(9) 0.0079(8) 0.0118(7) 0.0168(7)
F23 0.0531(10) 0.0538(12) 0.0590(12) -0.0014(9) 0.0264(9) 0.0253(9)
F24 0.0520(10) 0.0648(13) 0.0360(9) -0.0009(9) 0.0263(8) 0.0029(8)
F25 0.0529(9) 0.0412(11) 0.0346(9) 0.0119(8) 0.0122(7) -0.0021(8)
F26 0.0448(8) 0.0258(9) 0.0417(9) 0.0085(7) 0.0148(7) 0.0087(7)
C31 0.0204(11) 0.0185(13) 0.0240(13) 0.0022(10) 0.0029(9) 0.0010(9)
C32 0.0259(12) 0.0254(15) 0.0257(13) 0.0041(11) 0.0023(10) 0.0030(10)
C33 0.0230(12) 0.0325(16) 0.0388(16) 0.0110(13) -0.0012(10) 0.0080(11)
C34 0.0270(13) 0.0255(15) 0.0470(17) 0.0059(13) 0.0102(11) 0.0111(11)
C35 0.0256(12) 0.0223(14) 0.0314(14) -0.0030(11) 0.0084(10) 0.0014(10)
C36 0.0227(11) 0.0251(14) 0.0278(14) 0.0064(11) 0.0029(10) 0.0052(10)
F32 0.0418(8) 0.0398(10) 0.0248(8) 0.0016(7) -0.0035(6) 0.0139(7)
F33 0.0471(9) 0.0503(11) 0.0514(11) 0.0153(9) -0.0053(8) 0.0255(8)
F34 0.0546(10) 0.0419(11) 0.0653(12) 0.0062(9) 0.0108(8) 0.0325(8)
F35 0.0400(8) 0.0360(9) 0.0381(9) -0.0056(8) 0.0113(7) 0.0131(7)
F36 0.0436(8) 0.0372(9) 0.0219(8) 0.0032(7) 0.0046(6) 0.0184(7)
C41 0.0236(12) 0.0276(14) 0.0212(12) 0.0020(11) 0.0071(9) 0.0100(10)
C42 0.0289(13) 0.0325(16) 0.0260(13) 0.0040(12) 0.0079(10) 0.0131(11)
C43 0.0411(15) 0.0498(19) 0.0316(15) 0.0147(14) 0.0118(12) 0.0281(14)
C44 0.0294(14) 0.073(2) 0.0299(15) 0.0170(16) 0.0033(11) 0.0239(15)
C45 0.0226(13) 0.054(2) 0.0329(15) 0.0010(14) 0.0013(11) 0.0060(12)
C46 0.0251(12) 0.0358(16) 0.0314(15) 0.0076(13) 0.0079(10) 0.0081(11)
F42 0.0480(9) 0.0277(9) 0.0375(9) 0.0084(7) 0.0044(7) 0.0108(7)
F43 0.0648(11) 0.0616(12) 0.0461(11) 0.0264(9) 0.0129(8) 0.0381(9)
F44 0.0430(9) 0.1051(17) 0.0480(11) 0.0246(11) -0.0110(8) 0.0266(10)
F45 0.0302(8) 0.0754(14) 0.0496(11) 0.0066(10) -0.0075(7) -0.0065(8)
F46 0.0346(8) 0.0345(10) 0.0415(10) 0.0088(8) 0.0019(7) -0.0017(6)

loop_
_atom_type_symbol
_atom_type_description
_atom_type_scat_dispersion_real
_atom_type_scat_dispersion_imag
_atom_type_scat_source
C C 0.0033 0.0016 'International Tables Vol C Tables 4.2.6.8 and 6.1.1.4'
H H 0.0000 0.0000 'International Tables Vol C Tables 4.2.6.8 and 6.1.1.4'
B B 0.0013 0.0007 'International Tables Vol C Tables 4.2.6.8 and 6.1.1.4'
N N 0.0061 0.0033 'International Tables Vol C Tables 4.2.6.8 and 6.1.1.4'
O O 0.0106 0.0060 'International Tables Vol C Tables 4.2.6.8 and 6.1.1.4'
F F 0.0171 0.0103 'International Tables Vol C Tables 4.2.6.8 and 6.1.1.4'

loop_
_geom_angle_atom_site_label_1
_geom_angle_atom_site_label_2
_geom_angle_atom_site_label_3
_geom_angle
C2 N1 C11 120.91(19)
C2 N1 C14 119.9(2)
C11 N1 C14 118.95(19)
N1 C2 O3 121.9(2)
N1 C2 O6 123.7(2)
O3 C2 O6 114.4(2)
C2 O3 C4 109.00(18)
C7 C4 O3 119.7(2)
C7 C4 C5 136.5(2)
O3 C4 C5 103.67(17)
O6 C5 C4 102.98(19)
O6 C5 H5A 111.2
C4 C5 H5A 111.2
O6 C5 H5B 111.2
C4 C5 H5B 111.2
H5A C5 H5B 109.1
C2 O6 C5 108.30(17)
C4 C7 B1 129.7(2)
C4 C7 H7 115.2
B1 C7 H7 115.2
N1 C11 C12 111.6(2)
N1 C11 C13 111.3(2)
C12 C11 C13 113.5(2)
N1 C11 H11 106.7
C12 C11 H11 106.7
C13 C11 H11 106.7
C11 C12 H12A 109.5
C11 C12 H12B 109.5
H12A C12 H12B 109.5
C11 C12 H12C 109.5
H12A C12 H12C 109.5
H12B C12 H12C 109.5
C11 C13 H13A 109.5
C11 C13 H13B 109.5
H13A C13 H13B 109.5
C11 C13 H13C 109.5
H13A C13 H13C 109.5
H13B C13 H13C 109.5
N1 C14 C16 110.0(2)
N1 C14 C15 110.3(2)
C16 C14 C15 112.5(2)
N1 C14 H14 107.9
C16 C14 H14 107.9
C15 C14 H14 107.9
C14 C15 H15A 109.5
C14 C15 H15B 109.5
H15A C15 H15B 109.5
C14 C15 H15C 109.5
H15A C15 H15C 109.5
H15B C15 H15C 109.5
C14 C16 H16A 109.5
C14 C16 H16B 109.5
H16A C16 H16B 109.5
C14 C16 H16C 109.5
H16A C16 H16C 109.5
H16B C16 H16C 109.5
C7 B1 C41 113.5(2)
C7 B1 C31 107.37(18)
C41 B1 C31 112.01(19)
C7 B1 C21 107.61(19)
C41 B1 C21 103.09(16)
C31 B1 C21 113.3(2)
C26 C21 C22 112.8(2)
C26 C21 B1 128.6(2)
C22 C21 B1 118.5(2)
F22 C22 C23 114.9(2)
F22 C22 C21 120.2(2)
C23 C22 C21 124.9(2)
F23 C23 C24 120.7(2)
F23 C23 C22 120.0(3)
C24 C23 C22 119.2(2)
F24 C24 C23 121.1(2)
F24 C24 C25 120.0(3)
C23 C24 C25 118.9(2)
F25 C25 C24 119.4(2)
F25 C25 C26 120.6(2)
C24 C25 C26 120.0(2)
F26 C26 C25 114.5(2)
F26 C26 C21 121.4(2)
C25 C26 C21 124.1(2)
C36 C31 C32 112.9(2)
C36 C31 B1 127.1(2)
C32 C31 B1 119.9(2)
F32 C32 C33 116.0(2)
F32 C32 C31 119.4(2)
C33 C32 C31 124.6(2)
F33 C33 C32 121.0(2)
F33 C33 C34 119.7(2)
C32 C33 C34 119.3(2)
F34 C34 C35 120.7(2)
F34 C34 C33 120.3(2)
C35 C34 C33 119.0(2)
F35 C35 C34 119.8(2)
F35 C35 C36 120.9(2)
C34 C35 C36 119.3(2)
F36 C36 C35 114.8(2)
F36 C36 C31 120.4(2)
C35 C36 C31 124.8(2)
C42 C41 C46 113.8(2)
C42 C41 B1 126.2(2)
C46 C41 B1 119.9(2)
F42 C42 C41 121.0(2)
F42 C42 C43 115.1(2)
C41 C42 C43 123.8(2)
F43 C43 C44 119.9(2)
F43 C43 C42 120.5(3)
C44 C43 C42 119.6(3)
F44 C44 C43 120.4(3)
F44 C44 C45 119.7(3)
C43 C44 C45 119.9(2)
F45 C45 C44 120.5(2)
F45 C45 C46 121.2(3)
C44 C45 C46 118.3(3)
F46 C46 C41 119.6(2)
F46 C46 C45 115.9(2)
C41 C46 C45 124.5(3)

loop_
_geom_bond_atom_site_label_1
_geom_bond_atom_site_label_2
_geom_bond_distance
N1 C2 1.290(3)
N1 C11 1.497(3)
N1 C14 1.497(3)
C2 O3 1.307(3)
C2 O6 1.309(3)
O3 C4 1.440(3)
C4 C7 1.302(3)
C4 C5 1.509(3)
C5 O6 1.468(3)
C5 H5A 0.9900
C5 H5B 0.9900
C7 B1 1.616(4)
C7 H7 0.9500
C11 C12 1.515(4)
C11 C13 1.522(3)
C11 H11 1.0000
C12 H12A 0.9800
C12 H12B 0.9800
C12 H12C 0.9800
C13 H13A 0.9800
C13 H13B 0.9800
C13 H13C 0.9800
C14 C16 1.512(4)
C14 C15 1.526(4)
C14 H14 1.0000
C15 H15A 0.9800
C15 H15B 0.9800
C15 H15C 0.9800
C16 H16A 0.9800
C16 H16B 0.9800
C16 H16C 0.9800
B1 C41 1.653(3)
B1 C31 1.654(3)
B1 C21 1.675(3)
C21 C26 1.385(3)
C21 C22 1.393(3)
C22 F22 1.357(3)
C22 C23 1.385(3)
C23 F23 1.345(3)
C23 C24 1.363(4)
C24 F24 1.345(3)
C24 C25 1.375(4)
C25 F25 1.344(3)
C25 C26 1.382(3)
C26 F26 1.353(3)
C31 C36 1.385(3)
C31 C32 1.393(3)
C32 F32 1.356(3)
C32 C33 1.375(3)
C33 F33 1.345(3)
C33 C34 1.381(4)
C34 F34 1.341(3)
C34 C35 1.373(4)
C35 F35 1.341(3)
C35 C36 1.382(3)
C36 F36 1.353(3)
C41 C42 1.379(3)
C41 C46 1.384(4)
C42 F42 1.359(3)
C42 C43 1.388(4)
C43 F43 1.348(3)
C43 C44 1.355(4)
C44 F44 1.348(3)
C44 C45 1.380(4)
C45 F45 1.336(3)
C45 C46 1.386(4)
C46 F46 1.351(3)

loop_
_geom_torsion_atom_site_label_1
_geom_torsion_atom_site_label_2
_geom_torsion_atom_site_label_3
_geom_torsion_atom_site_label_4
_geom_torsion
C11 N1 C2 O3 -3.9(3)
C14 N1 C2 O3 -178.8(2)
C11 N1 C2 O6 175.7(2)
C14 N1 C2 O6 0.9(3)
N1 C2 O3 C4 172.3(2)
O6 C2 O3 C4 -7.4(3)
C2 O3 C4 C7 -165.0(2)
C2 O3 C4 C5 12.1(2)
C7 C4 C5 O6 164.3(3)
O3 C4 C5 O6 -12.0(2)
N1 C2 O6 C5 179.2(2)
O3 C2 O6 C5 -1.1(3)
C4 C5 O6 C2 8.4(2)
O3 C4 C7 B1 -179.7(2)
C5 C4 C7 B1 4.4(5)
C2 N1 C11 C12 68.2(3)
C14 N1 C11 C12 -116.8(2)
C2 N1 C11 C13 -59.7(3)
C14 N1 C11 C13 115.2(3)
C2 N1 C14 C16 112.2(3)
C11 N1 C14 C16 -62.8(3)
C2 N1 C14 C15 -123.1(2)
C11 N1 C14 C15 61.9(3)
C4 C7 B1 C41 -99.7(3)
C4 C7 B1 C31 24.6(3)
C4 C7 B1 C21 146.9(2)
C7 B1 C21 C26 -128.3(2)
C41 B1 C21 C26 111.5(3)
C31 B1 C21 C26 -9.8(3)
C7 B1 C21 C22 55.6(3)
C41 B1 C21 C22 -64.6(3)
C31 B1 C21 C22 174.1(2)
C26 C21 C22 F22 -177.9(2)
B1 C21 C22 F22 -1.2(3)
C26 C21 C22 C23 1.1(3)
B1 C21 C22 C23 177.8(2)
F22 C22 C23 F23 0.0(3)
C21 C22 C23 F23 -179.1(2)
F22 C22 C23 C24 179.3(2)
C21 C22 C23 C24 0.2(4)
F23 C23 C24 F24 -0.6(4)
C22 C23 C24 F24 -179.9(2)
F23 C23 C24 C25 179.0(2)
C22 C23 C24 C25 -0.4(4)
F24 C24 C25 F25 0.0(4)
C23 C24 C25 F25 -179.6(2)
F24 C24 C25 C26 178.6(2)
C23 C24 C25 C26 -1.0(4)
F25 C25 C26 F26 2.3(3)
C24 C25 C26 F26 -176.3(2)
F25 C25 C26 C21 -178.8(2)
C24 C25 C26 C21 2.6(4)
C22 C21 C26 F26 176.3(2)
B1 C21 C26 F26 0.0(4)
C22 C21 C26 C25 -2.6(3)
B1 C21 C26 C25 -178.9(2)
C7 B1 C31 C36 -112.2(3)
C41 B1 C31 C36 13.1(3)
C21 B1 C31 C36 129.2(2)
C7 B1 C31 C32 64.0(3)
C41 B1 C31 C32 -170.8(2)
C21 B1 C31 C32 -54.7(3)
C36 C31 C32 F32 177.3(2)
B1 C31 C32 F32 0.6(3)
C36 C31 C32 C33 -3.8(4)
B1 C31 C32 C33 179.5(2)
F32 C32 C33 F33 1.9(3)
C31 C32 C33 F33 -177.0(2)
F32 C32 C33 C34 -178.9(2)
C31 C32 C33 C34 2.2(4)
F33 C33 C34 F34 0.7(4)
C32 C33 C34 F34 -178.5(2)
F33 C33 C34 C35 179.4(2)
C32 C33 C34 C35 0.1(4)
F34 C34 C35 F35 -1.1(4)
C33 C34 C35 F35 -179.8(2)
F34 C34 C35 C36 178.2(2)
C33 C34 C35 C36 -0.5(4)
F35 C35 C36 F36 -3.0(3)
C34 C35 C36 F36 177.7(2)
F35 C35 C36 C31 177.8(2)
C34 C35 C36 C31 -1.5(4)
C32 C31 C36 F36 -175.7(2)
B1 C31 C36 F36 0.7(4)
C32 C31 C36 C35 3.5(3)
B1 C31 C36 C35 179.9(2)
C7 B1 C41 C42 -3.0(3)
C31 B1 C41 C42 -124.8(2)
C21 B1 C41 C42 113.1(2)
C7 B1 C41 C46 -179.0(2)
C31 B1 C41 C46 59.2(3)
C21 B1 C41 C46 -62.9(3)
C46 C41 C42 F42 178.8(2)
B1 C41 C42 F42 2.6(3)
C46 C41 C42 C43 -1.2(3)
B1 C41 C42 C43 -177.3(2)
F42 C42 C43 F43 -2.0(3)
C41 C42 C43 F43 177.9(2)
F42 C42 C43 C44 179.6(2)
C41 C42 C43 C44 -0.5(4)
F43 C43 C44 F44 2.3(4)
C42 C43 C44 F44 -179.3(2)
F43 C43 C44 C45 -178.1(2)
C42 C43 C44 C45 0.4(4)
F44 C44 C45 F45 -0.4(4)
C43 C44 C45 F45 180.0(2)
F44 C44 C45 C46 -179.0(2)
C43 C44 C45 C46 1.4(4)
C42 C41 C46 F46 -179.5(2)
B1 C41 C46 F46 -3.0(3)
C42 C41 C46 C45 3.1(4)
B1 C41 C46 C45 179.5(2)
F45 C45 C46 F46 0.6(4)
C44 C45 C46 F46 179.2(2)
F45 C45 C46 C41 178.1(2)
C44 C45 C46 C41 -3.3(4)
